data_2200086
loop_
_publ_author_name
'Monconduit, Laure'
'Belin, Claude'

_publ_section_title
;
 A new ternary antimonide phase, LiBaSb
;
_journal_issue 3
_journal_name_full 'Acta Crystallographica Section E'
_journal_page_first i17
_journal_page_last i18
_journal_paper_doi 10.1107/S160053680100201X
_journal_volume 57
_journal_year 2001
_chemical_formula_moiety LiBaSb
_chemical_formula_sum 'Ba Li Sb'
_chemical_formula_weight 266.03
_chemical_name_systematic
;
 ?
;
_space_group_IT_number 194
_symmetry_cell_setting hexagonal
_symmetry_space_group_name_Hall '-P 6c 2c'
_symmetry_space_group_name_H-M 'P 63/m m c'
_audit_creation_method SHELXL-97
_cell_angle_alpha 90.00
_cell_angle_beta 90.00
_cell_angle_gamma 120.00
_cell_formula_units_Z 2
_cell_length_a 4.8982(10)
_cell_length_b 4.8982(10)
_cell_length_c 9.014(3)
_cell_measurement_reflns_used 25
_cell_measurement_temperature 293(2)
_cell_measurement_theta_max 19.52
_cell_measurement_theta_min 9.62
_cell_volume 187.29(8)
_computing_cell_refinement 'CAD-4 software, (Enraf-Nonius, 1989)'
_computing_data_collection 'CAD-4 software, (Enraf-Nonius, 1989)'
_computing_data_reduction 'local program'
_computing_molecular_graphics 'ORTEP, (Farrugia, 1997)'
_computing_structure_refinement 'SHELXL-97 (Sheldrick, 1997)'
_computing_structure_solution 'SHELXS-97 (Sheldrick, 1997)'
_diffrn_ambient_temperature 293(2)
_diffrn_measured_fraction_theta_full .930
_diffrn_measured_fraction_theta_max .930
_diffrn_measurement_device_type 'Nonius CAD 4 diffractometer'
_diffrn_measurement_method \w-\q
_diffrn_radiation_monochromator graphite
_diffrn_radiation_source 'fine-focus sealed tube'
_diffrn_radiation_type MoK\a
_diffrn_radiation_wavelength .71069
_diffrn_reflns_av_R_equivalents .0409
_diffrn_reflns_av_sigmaI/netI .0222
_diffrn_reflns_limit_h_max 6
_diffrn_reflns_limit_h_min -6
_diffrn_reflns_limit_k_max 6
_diffrn_reflns_limit_k_min -6
_diffrn_reflns_limit_l_max 12
_diffrn_reflns_limit_l_min 0
_diffrn_reflns_number 552
_diffrn_reflns_theta_full 29.79
_diffrn_reflns_theta_max 29.79
_diffrn_reflns_theta_min 4.52
_diffrn_standards_decay_% 0
_diffrn_standards_interval_count 100
_diffrn_standards_number 3
_exptl_absorpt_coefficient_mu 17.377
_exptl_absorpt_correction_T_max .5408
_exptl_absorpt_correction_T_min .4393
_exptl_absorpt_correction_type numerical
_exptl_crystal_colour 'metallic light grey'
_exptl_crystal_density_diffrn 4.717
_exptl_crystal_density_method 'not measured'
_exptl_crystal_description 'roughly spherical'
_exptl_crystal_F_000 220
_exptl_crystal_size_max .070
_exptl_crystal_size_mid .062
_exptl_crystal_size_min .045
_refine_diff_density_max .437
_refine_diff_density_min -.744
_refine_ls_extinction_coef .083(8)
_refine_ls_extinction_method SHELXL
_refine_ls_goodness_of_fit_ref 1.083
_refine_ls_matrix_type full
_refine_ls_number_parameters 8
_refine_ls_number_reflns 128
_refine_ls_number_restraints 0
_refine_ls_restrained_S_all 1.083
_refine_ls_R_factor_all .0235
_refine_ls_R_factor_gt .0219
_refine_ls_shift/su_max .009
_refine_ls_shift/su_mean .004
_refine_ls_structure_factor_coef Fsqd
_refine_ls_weighting_scheme calc
_refine_ls_wR_factor_ref .0546
_reflns_number_gt 123
_reflns_number_total 128
_reflns_threshold_expression I>2\s(I)
_cod_data_source_file br6002.cif
_cod_data_source_block LiBaSb
_cod_original_cell_volume 187.29(9)
_cod_original_sg_symbol_Hall '-P 6c 2cc'
_cod_database_code 2200086

loop_
_symmetry_equiv_pos_as_xyz
'x, y, z'
'-y, x-y, z'
'-x+y, -x, z'
'-x, -y, z+1/2'
'x-y, x, z+1/2'
'y, -x+y, z+1/2'
'-y, -x, z'
'-x+y, y, z'
'-x, -x+y, z+1/2'
'y, x, z+1/2'
'x, x-y, z'
'x-y, -y, z+1/2'
'-x, -y, -z'
'y, -x+y, -z'
'x-y, x, -z'
'x, y, -z-1/2'
'-x+y, -x, -z-1/2'
'-y, x-y, -z-1/2'
'y, x, -z'
'x-y, -y, -z'
'x, x-y, -z-1/2'
'-y, -x, -z-1/2'
'-x, -x+y, -z'
'-x+y, y, -z-1/2'

loop_
_atom_site_label
_atom_site_fract_x
_atom_site_fract_y
_atom_site_fract_z
_atom_site_U_iso_or_equiv
_atom_site_adp_type
_atom_site_calc_flag
_atom_site_refinement_flags
_atom_site_occupancy
_atom_site_disorder_assembly
_atom_site_disorder_group
_atom_site_type_symbol
Ba .0000 .0000 .0000 .0110(3) Uani d S 1 . . Ba
Sb .6667 .3333 .2500 .0098(3) Uani d S 1 . . Sb
Li .3333 .6667 .2500 .031(9) Uiso d S 1 . . Li

loop_
_atom_site_aniso_label
_atom_site_aniso_U_11
_atom_site_aniso_U_22
_atom_site_aniso_U_33
_atom_site_aniso_U_12
_atom_site_aniso_U_13
_atom_site_aniso_U_23
Ba .0100(4) .0100(4) .0132(4) .00498(18) .000 .000
Sb .0058(4) .0058(4) .0179(5) .00288(18) .000 .000

loop_
_atom_type_symbol
_atom_type_description
_atom_type_scat_dispersion_real
_atom_type_scat_dispersion_imag
_atom_type_scat_source
Ba Ba -.3244 2.2819 'International Tables Vol C Tables 4.2.6.8 and 6.1.1.4'
Li Li -.0003 .0001 'International Tables Vol C Tables 4.2.6.8 and 6.1.1.4'
Sb Sb -.5866 1.5461 'International Tables Vol C Tables 4.2.6.8 and 6.1.1.4'

loop_
_geom_bond_atom_site_label_1
_geom_bond_atom_site_label_2
_geom_bond_site_symmetry_2
_geom_bond_distance
_geom_bond_publ_flag
Ba Li 13_565 3.6160(7) no
Ba Sb 13_655 3.6160(7) no
Ba Li 1_545 3.6160(7) no
Ba Sb 1_455 3.6160(7) no
Ba Sb . 3.6160(7) yes
Ba Li 13 3.6160(7) no
Ba Li . 3.6160(7) yes
Ba Sb 13 3.6160(7) no
Ba Li 1_445 3.6160(7) no
Ba Sb 1_445 3.6160(7) no
Ba Li 13_665 3.6160(7) no
Ba Sb 13_665 3.6160(7) no
Sb Li 1_655 2.8280(6) no
Sb Li 1_545 2.8280(6) no
Sb Li . 2.8280(6) yes
Sb Ba 4_655 3.6160(7) no
Sb Ba 1_655 3.6160(7) no
Sb Ba 4_665 3.6160(7) no
Sb Ba 4 3.6160(7) no
Sb Ba 1_665 3.6160(7) no
Sb Li 13_666 4.5069(17) no
Sb Li 13_665 4.5069(17) no
Sb Sb 1_665 4.8982(10) no
Li Sb 1_565 2.8280(6) no
Li Sb 1_455 2.8280(6) no
Li Ba 4_565 3.6160(7) no
Li Ba 1_565 3.6160(7) no
Li Ba 4_665 3.6160(7) no
Li Ba 4 3.6160(7) no
Li Ba 1_665 3.6160(7) no
Li Sb 13_666 4.5069(17) no
Li Sb 13_665 4.5069(17) no
Li Li 1_665 4.8982(10) no
